data_7125038
loop_
_publ_author_name
'Fuentes de Arriba, \'Angel L'
'Sim\'on, Luis'
'Rubio, Omayra H.'
'Monle\'on, Laura M'
'Alc\'azar, Victoria'
'Sanz, Francisca'
'Raposo, C\'esar A'
'Mor\'an, Joaqu\'in R'

_publ_section_title
;
 A bio-inspired enantioselective small-molecule artificial receptor for \b
 adrenergic agonists and antagonists and its application for
 enantioselective extraction.
;
_journal_issue 85
_journal_name_full 'Chemical communications (Cambridge, England)'
_journal_page_first 12582
_journal_page_last 12585
_journal_paper_doi 10.1039/c6cc06281d
_journal_volume 52
_journal_year 2016
_chemical_formula_moiety 'C27 H32 Br N3 O6 S'
_chemical_formula_sum 'C27 H32 Br N3 O6 S'
_chemical_formula_weight 606.53
_space_group_IT_number 14
_space_group_name_Hall '-P 2yn'
_space_group_name_H-M_alt 'P 1 21/n 1'
_symmetry_cell_setting monoclinic
_symmetry_space_group_name_Hall '-P 2yn'
_symmetry_space_group_name_H-M 'P 1 21/n 1'
_atom_sites_solution_hydrogens geom
_atom_sites_solution_primary direct
_atom_sites_solution_secondary difmap
_audit_creation_method SHELXL-97
_audit_update_record
;
2016-04-18 deposited with the CCDC.
2016-10-06 downloaded from the CCDC.
;
_cell_angle_alpha 90.00
_cell_angle_beta 103.401(3)
_cell_angle_gamma 90.00
_cell_formula_units_Z 4
_cell_length_a 13.4851(5)
_cell_length_b 8.5343(4)
_cell_length_c 25.6709(12)
_cell_measurement_reflns_used 3064
_cell_measurement_temperature 298(2)
_cell_measurement_theta_max 63.88
_cell_measurement_theta_min 3.42
_cell_volume 2873.9(2)
_computing_cell_refinement 'SAINT (Bruker 2006)'
_computing_data_collection 'APEX 2 (Bruker 2006)'
_computing_data_reduction 'SAINT (Bruker 2006)'
_computing_molecular_graphics 'Mercury 2.3 (Macrae et al, 2008)'
_computing_publication_material 'Bruker SHELXTL'
_computing_structure_refinement 'SHELXL-97 (Sheldrick, 1997)'
_computing_structure_solution 'SHELXS-97 (Sheldrick, 1990)'
_diffrn_ambient_temperature 298(2)
_diffrn_measured_fraction_theta_full 0.941
_diffrn_measured_fraction_theta_max 0.941
_diffrn_measurement_device_type 'CCD area detector'
_diffrn_measurement_method 'phi and omega scans'
_diffrn_radiation_monochromator graphite
_diffrn_radiation_source 'fine-focus sealed tube'
_diffrn_radiation_type CuK\a
_diffrn_radiation_wavelength 1.54178
_diffrn_reflns_av_R_equivalents 0.0589
_diffrn_reflns_av_sigmaI/netI 0.0491
_diffrn_reflns_limit_h_max 15
_diffrn_reflns_limit_h_min -15
_diffrn_reflns_limit_k_max 10
_diffrn_reflns_limit_k_min -7
_diffrn_reflns_limit_l_max 29
_diffrn_reflns_limit_l_min -29
_diffrn_reflns_number 20440
_diffrn_reflns_theta_full 67.03
_diffrn_reflns_theta_max 67.03
_diffrn_reflns_theta_min 3.42
_exptl_absorpt_coefficient_mu 3.001
_exptl_absorpt_correction_T_max 0.741
_exptl_absorpt_correction_T_min 0.612
_exptl_absorpt_correction_type multi-scan
_exptl_absorpt_process_details 'SADABS (Bruker, 2006)'
_exptl_crystal_colour colorless
_exptl_crystal_density_diffrn 1.402
_exptl_crystal_density_method 'not measured'
_exptl_crystal_description prismatic
_exptl_crystal_F_000 1256
_exptl_crystal_size_max 0.18
_exptl_crystal_size_mid 0.16
_exptl_crystal_size_min 0.10
_refine_diff_density_max 1.063
_refine_diff_density_min -0.837
_refine_diff_density_rms 0.083
_refine_ls_extinction_method none
_refine_ls_goodness_of_fit_ref 1.034
_refine_ls_hydrogen_treatment constr
_refine_ls_matrix_type full
_refine_ls_number_parameters 350
_refine_ls_number_reflns 4819
_refine_ls_number_restraints 0
_refine_ls_restrained_S_all 1.034
_refine_ls_R_factor_all 0.0718
_refine_ls_R_factor_gt 0.0572
_refine_ls_shift/su_max 0.001
_refine_ls_shift/su_mean 0.000
_refine_ls_structure_factor_coef Fsqd
_refine_ls_weighting_details 'calc w=1/[\s^2^(Fo^2^)+(0.0923P)^2^+2.8908P] where P=(Fo^2^+2Fc^2^)/3'
_refine_ls_weighting_scheme calc
_refine_ls_wR_factor_gt 0.1517
_refine_ls_wR_factor_ref 0.1635
_reflns_number_gt 3795
_reflns_number_total 4819
_reflns_threshold_expression >2sigma(I)
_cod_data_source_file c6cc06281d2.cif
_cod_data_source_block 14fin
_cod_depositor_comments
;
The following automatic conversions were performed:

data item '_symmetry_cell_setting' value 'Monoclinic' was changed to
'monoclinic' in accordance with the
/home/saulius/struct/COD-crude-data/automatic-downloads/DataCite-retrospective/RSC/depositions/lib/dictionaries/cif_core.dic
dictionary named 'cif_core.dic' version 2.4.2 last updated on
2011-04-26.

Automatic conversion script
Id: cif_fix_values 6909 2019-04-08 15:41:33Z antanas 
;
_cod_original_sg_symbol_Hall -P2yn
_cod_original_sg_symbol_H-M P2(1)/n
_cod_database_code 7125038

loop_
_symmetry_equiv_pos_as_xyz
'x, y, z'
'-x+1/2, y+1/2, -z+1/2'
'-x, -y, -z'
'x-1/2, -y-1/2, z-1/2'

loop_
_atom_site_label
_atom_site_type_symbol
_atom_site_fract_x
_atom_site_fract_y
_atom_site_fract_z
_atom_site_U_iso_or_equiv
_atom_site_adp_type
_atom_site_occupancy
_atom_site_symmetry_multiplicity
_atom_site_calc_flag
_atom_site_refinement_flags
Br1 Br 0.27738(3) 0.67496(6) 0.01508(2) 0.0575(2) Uani 1 1 d .
S1 S 0.46765(7) 1.23746(11) 0.08551(4) 0.0377(3) Uani 1 1 d .
O1 O 0.66440(18) 1.0278(3) 0.10113(10) 0.0360(6) Uani 1 1 d .
O2 O 0.6971(2) 0.4751(4) 0.19275(11) 0.0536(8) Uani 1 1 d .
O3 O 0.7749(3) 1.0086(3) 0.20366(12) 0.0538(8) Uani 1 1 d .
H3O H 0.7727 0.9961 0.2350 0.081 Uiso 1 1 calc R
O4 O 0.5440(2) 1.3204(3) 0.06602(12) 0.0482(7) Uani 1 1 d .
O5 O 0.3625(2) 1.2755(4) 0.06488(13) 0.0550(8) Uani 1 1 d .
O6 O 0.9061(3) 0.8406(4) 0.1165(2) 0.0881(14) Uani 1 1 d .
N1 N 0.4986(3) 1.2606(4) 0.14860(14) 0.0439(8) Uani 1 1 d .
H1N H 0.5537 1.3134 0.1602 0.053 Uiso 1 1 calc R
N2 N 0.8544(3) 1.0879(5) 0.09346(16) 0.0531(10) Uani 1 1 d .
H2N H 0.8026 1.1492 0.0897 0.064 Uiso 1 1 calc R
N3 N 0.9471(3) 1.3081(5) 0.0866(2) 0.0674(12) Uani 1 1 d .
C1 C 0.3917(3) 0.9479(5) 0.05076(16) 0.0403(9) Uani 1 1 d .
H1 H 0.3283 0.9966 0.0422 0.048 Uiso 1 1 calc R
C2 C 0.3983(3) 0.7894(5) 0.04270(16) 0.0392(9) Uani 1 1 d .
C3 C 0.4914(3) 0.7114(5) 0.05313(15) 0.0389(9) Uani 1 1 d .
H3 H 0.4952 0.6042 0.0473 0.047 Uiso 1 1 calc R
C4 C 0.5780(3) 0.7993(4) 0.07243(14) 0.0320(8) Uani 1 1 d .
C5 C 0.6892(3) 0.7553(5) 0.08451(15) 0.0363(8) Uani 1 1 d .
H5 H 0.7118 0.7537 0.0509 0.044 Uiso 1 1 calc R
C6 C 0.7165(3) 0.5982(5) 0.11308(16) 0.0396(9) Uani 1 1 d .
H6A H 0.6702 0.5186 0.0945 0.048 Uiso 1 1 calc R
H6B H 0.7849 0.5691 0.1109 0.048 Uiso 1 1 calc R
C7 C 0.7115(3) 0.6000(5) 0.17044(16) 0.0416(9) Uani 1 1 d .
C8 C 0.7283(3) 0.7431(5) 0.19970(16) 0.0453(10) Uani 1 1 d .
H8 H 0.7260 0.7430 0.2356 0.054 Uiso 1 1 calc R
C9 C 0.7472(3) 0.8785(5) 0.17690(15) 0.0379(9) Uani 1 1 d .
C10 C 0.7370(3) 0.8985(4) 0.11750(15) 0.0348(8) Uani 1 1 d .
C11 C 0.5719(3) 0.9586(4) 0.08145(14) 0.0331(8) Uani 1 1 d .
C12 C 0.4789(3) 1.0373(4) 0.07161(15) 0.0343(8) Uani 1 1 d .
C13 C 0.4471(4) 1.2050(6) 0.19128(18) 0.0502(11) Uani 1 1 d .
C14 C 0.4562(6) 1.3368(8) 0.2328(3) 0.0865(19) Uani 1 1 d .
H14A H 0.5272 1.3689 0.2421 0.104 Uiso 1 1 calc R
H14B H 0.4415 1.2911 0.2648 0.104 Uiso 1 1 calc R
C15 C 0.3893(5) 1.4926(7) 0.2199(2) 0.0755(16) Uani 1 1 d .
C16 C 0.3456(6) 1.1422(11) 0.1688(3) 0.112(3) Uani 1 1 d .
H16A H 0.3120 1.2059 0.1391 0.168 Uiso 1 1 calc R
H16B H 0.3066 1.1426 0.1957 0.168 Uiso 1 1 calc R
H16C H 0.3513 1.0368 0.1568 0.168 Uiso 1 1 calc R
C17 C 0.5145(7) 1.0709(9) 0.2194(3) 0.112(3) Uani 1 1 d .
H17A H 0.4952 1.0448 0.2520 0.167 Uiso 1 1 calc R
H17B H 0.5846 1.1032 0.2274 0.167 Uiso 1 1 calc R
H17C H 0.5059 0.9809 0.1963 0.167 Uiso 1 1 calc R
C18 C 0.2795(6) 1.4803(14) 0.2163(5) 0.166(5) Uani 1 1 d .
H18A H 0.2481 1.5806 0.2072 0.248 Uiso 1 1 calc R
H18B H 0.2683 1.4467 0.2501 0.248 Uiso 1 1 calc R
H18C H 0.2502 1.4054 0.1891 0.248 Uiso 1 1 calc R
C19 C 0.4132(7) 1.5779(8) 0.1732(3) 0.111(3) Uani 1 1 d .
H19A H 0.3883 1.5185 0.1411 0.166 Uiso 1 1 calc R
H19B H 0.4856 1.5910 0.1790 0.166 Uiso 1 1 calc R
H19C H 0.3809 1.6788 0.1698 0.166 Uiso 1 1 calc R
C20 C 0.4309(8) 1.5867(13) 0.2702(3) 0.151(4) Uani 1 1 d .
H20A H 0.3974 1.6866 0.2675 0.227 Uiso 1 1 calc R
H20B H 0.5029 1.6021 0.2744 0.227 Uiso 1 1 calc R
H20C H 0.4189 1.5311 0.3007 0.227 Uiso 1 1 calc R
C21 C 0.8415(3) 0.9421(5) 0.10786(18) 0.0462(10) Uani 1 1 d .
C22 C 0.9453(3) 1.1543(6) 0.08356(19) 0.0515(11) Uani 1 1 d .
C23 C 1.0285(4) 1.3840(8) 0.0772(3) 0.0797(17) Uani 1 1 d .
C24 C 1.1079(4) 1.3052(8) 0.0645(3) 0.0809(18) Uani 1 1 d .
H24 H 1.1642 1.3595 0.0588 0.097 Uiso 1 1 calc R
C25 C 1.1037(4) 1.1465(9) 0.0604(3) 0.087(2) Uani 1 1 d .
H25 H 1.1565 1.0916 0.0510 0.104 Uiso 1 1 calc R
C26 C 1.0196(4) 1.0660(7) 0.0705(2) 0.0698(15) Uani 1 1 d .
H26 H 1.0150 0.9574 0.0683 0.084 Uiso 1 1 calc R
C27 C 1.0282(6) 1.5585(9) 0.0816(5) 0.136(4) Uani 1 1 d .
H27A H 0.9641 1.5987 0.0617 0.204 Uiso 1 1 calc R
H27B H 1.0824 1.6013 0.0675 0.204 Uiso 1 1 calc R
H27C H 1.0378 1.5879 0.1186 0.204 Uiso 1 1 calc R

loop_
_atom_site_aniso_label
_atom_site_aniso_U_11
_atom_site_aniso_U_22
_atom_site_aniso_U_33
_atom_site_aniso_U_23
_atom_site_aniso_U_13
_atom_site_aniso_U_12
Br1 0.0446(3) 0.0528(3) 0.0689(4) 0.0003(2) 0.0005(2) -0.0160(2)
S1 0.0396(5) 0.0333(5) 0.0404(5) 0.0008(4) 0.0095(4) 0.0021(4)
O1 0.0319(13) 0.0298(14) 0.0445(15) 0.0015(11) 0.0051(11) -0.0015(10)
O2 0.074(2) 0.0398(18) 0.0412(17) 0.0080(13) 0.0016(14) -0.0069(15)
O3 0.077(2) 0.0369(17) 0.0434(17) -0.0086(13) 0.0058(16) -0.0051(15)
O4 0.0607(18) 0.0359(16) 0.0519(17) 0.0014(13) 0.0210(14) -0.0076(13)
O5 0.0472(17) 0.0481(18) 0.064(2) -0.0014(15) 0.0017(14) 0.0122(14)
O6 0.050(2) 0.058(2) 0.162(4) 0.017(2) 0.037(2) 0.0117(18)
N1 0.0413(18) 0.048(2) 0.044(2) -0.0080(16) 0.0133(15) -0.0101(15)
N2 0.0345(18) 0.050(2) 0.076(3) 0.0154(19) 0.0157(17) 0.0026(16)
N3 0.046(2) 0.056(3) 0.104(4) 0.016(2) 0.027(2) -0.0043(19)
C1 0.036(2) 0.043(2) 0.041(2) 0.0027(18) 0.0072(17) 0.0008(17)
C2 0.042(2) 0.034(2) 0.039(2) 0.0010(16) 0.0055(17) -0.0069(17)
C3 0.049(2) 0.033(2) 0.033(2) -0.0004(16) 0.0063(17) -0.0036(17)
C4 0.0365(19) 0.031(2) 0.0273(18) 0.0003(14) 0.0059(15) -0.0028(15)
C5 0.040(2) 0.036(2) 0.033(2) -0.0011(16) 0.0089(16) 0.0013(16)
C6 0.039(2) 0.035(2) 0.043(2) -0.0029(17) 0.0061(17) 0.0025(17)
C7 0.043(2) 0.037(2) 0.040(2) 0.0043(18) -0.0006(17) 0.0028(17)
C8 0.062(3) 0.037(2) 0.034(2) 0.0011(17) 0.0068(19) -0.0035(19)
C9 0.039(2) 0.035(2) 0.037(2) -0.0039(17) 0.0029(16) 0.0008(16)
C10 0.0336(18) 0.029(2) 0.042(2) 0.0024(16) 0.0076(16) 0.0030(15)
C11 0.0323(18) 0.036(2) 0.0313(19) 0.0021(15) 0.0078(15) -0.0023(15)
C12 0.0373(19) 0.031(2) 0.034(2) 0.0016(15) 0.0089(15) -0.0020(15)
C13 0.059(3) 0.053(3) 0.043(2) 0.003(2) 0.022(2) -0.002(2)
C14 0.102(5) 0.097(5) 0.067(4) -0.007(3) 0.031(3) 0.001(4)
C15 0.086(4) 0.077(4) 0.076(4) -0.014(3) 0.044(3) 0.012(3)
C16 0.105(5) 0.160(8) 0.091(5) -0.029(5) 0.059(4) -0.070(5)
C17 0.138(6) 0.092(5) 0.120(6) 0.038(5) 0.061(5) 0.017(5)
C18 0.106(6) 0.197(12) 0.215(11) -0.086(9) 0.082(7) -0.010(7)
C19 0.179(8) 0.067(4) 0.107(5) 0.010(4) 0.074(5) 0.043(5)
C20 0.190(10) 0.165(9) 0.086(5) -0.038(6) 0.006(6) 0.090(8)
C21 0.037(2) 0.047(3) 0.054(3) -0.004(2) 0.0099(18) 0.0005(19)
C22 0.036(2) 0.058(3) 0.060(3) 0.013(2) 0.010(2) -0.0019(19)
C23 0.051(3) 0.073(4) 0.117(5) 0.014(3) 0.023(3) -0.008(3)
C24 0.050(3) 0.088(5) 0.112(5) 0.017(4) 0.032(3) -0.007(3)
C25 0.050(3) 0.100(5) 0.122(6) 0.002(4) 0.042(3) -0.001(3)
C26 0.050(3) 0.075(4) 0.090(4) -0.005(3) 0.029(3) 0.002(3)
C27 0.098(5) 0.069(5) 0.268(12) 0.006(6) 0.094(7) -0.022(4)

loop_
_atom_type_symbol
_atom_type_description
_atom_type_scat_dispersion_real
_atom_type_scat_dispersion_imag
_atom_type_scat_source
C C 0.0181 0.0091 'International Tables Vol C Tables 4.2.6.8 and 6.1.1.4'
H H 0.0000 0.0000 'International Tables Vol C Tables 4.2.6.8 and 6.1.1.4'
N N 0.0311 0.0180 'International Tables Vol C Tables 4.2.6.8 and 6.1.1.4'
O O 0.0492 0.0322 'International Tables Vol C Tables 4.2.6.8 and 6.1.1.4'
S S 0.3331 0.5567 'International Tables Vol C Tables 4.2.6.8 and 6.1.1.4'
Br Br -0.6763 1.2805 'International Tables Vol C Tables 4.2.6.8 and 6.1.1.4'

loop_
_geom_angle_atom_site_label_1
_geom_angle_atom_site_label_2
_geom_angle_atom_site_label_3
_geom_angle
O4 S1 O5 119.3(2)
O4 S1 N1 104.73(18)
O5 S1 N1 110.66(19)
O4 S1 C12 107.86(17)
O5 S1 C12 105.66(19)
N1 S1 C12 108.24(19)
C11 O1 C10 105.7(3)
C9 O3 H3O 109.5
C13 N1 S1 130.3(3)
C13 N1 H1N 114.9
S1 N1 H1N 114.9
C21 N2 C22 126.8(4)
C21 N2 H2N 116.6
C22 N2 H2N 116.6
C22 N3 C23 118.3(5)
C2 C1 C12 121.0(4)
C2 C1 H1 119.5
C12 C1 H1 119.5
C1 C2 C3 122.0(4)
C1 C2 Br1 118.9(3)
C3 C2 Br1 119.1(3)
C4 C3 C2 117.4(4)
C4 C3 H3 121.3
C2 C3 H3 121.3
C3 C4 C11 121.0(4)
C3 C4 C5 131.1(4)
C11 C4 C5 107.8(3)
C4 C5 C6 115.7(3)
C4 C5 C10 100.7(3)
C6 C5 C10 114.0(3)
C4 C5 H5 108.7
C6 C5 H5 108.7
C10 C5 H5 108.7
C7 C6 C5 113.8(3)
C7 C6 H6A 108.8
C5 C6 H6A 108.8
C7 C6 H6B 108.8
C5 C6 H6B 108.8
H6A C6 H6B 107.7
O2 C7 C8 120.9(4)
O2 C7 C6 119.6(4)
C8 C7 C6 119.5(4)
C9 C8 C7 122.0(4)
C9 C8 H8 119.0
C7 C8 H8 119.0
O3 C9 C8 123.9(4)
O3 C9 C10 112.4(3)
C8 C9 C10 123.7(4)
O1 C10 C9 105.8(3)
O1 C10 C21 110.3(3)
C9 C10 C21 108.6(3)
O1 C10 C5 105.8(3)
C9 C10 C5 113.3(3)
C21 C10 C5 112.8(3)
O1 C11 C4 113.6(3)
O1 C11 C12 124.4(3)
C4 C11 C12 122.0(3)
C11 C12 C1 116.6(3)
C11 C12 S1 123.3(3)
C1 C12 S1 120.1(3)
C16 C13 N1 112.2(4)
C16 C13 C17 108.2(6)
N1 C13 C17 104.7(4)
C16 C13 C14 117.5(5)
N1 C13 C14 107.3(4)
C17 C13 C14 106.1(5)
C13 C14 C15 121.0(5)
C13 C14 H14A 107.1
C15 C14 H14A 107.1
C13 C14 H14B 107.1
C15 C14 H14B 107.1
H14A C14 H14B 106.8
C18 C15 C19 112.7(8)
C18 C15 C20 105.1(6)
C19 C15 C20 108.5(7)
C18 C15 C14 117.9(7)
C19 C15 C14 110.8(4)
C20 C15 C14 100.6(5)
C13 C16 H16A 109.5
C13 C16 H16B 109.5
H16A C16 H16B 109.5
C13 C16 H16C 109.5
H16A C16 H16C 109.5
H16B C16 H16C 109.5
C13 C17 H17A 109.5
C13 C17 H17B 109.5
H17A C17 H17B 109.5
C13 C17 H17C 109.5
H17A C17 H17C 109.5
H17B C17 H17C 109.5
C15 C18 H18A 109.5
C15 C18 H18B 109.5
H18A C18 H18B 109.5
C15 C18 H18C 109.5
H18A C18 H18C 109.5
H18B C18 H18C 109.5
C15 C19 H19A 109.5
C15 C19 H19B 109.5
H19A C19 H19B 109.5
C15 C19 H19C 109.5
H19A C19 H19C 109.5
H19B C19 H19C 109.5
C15 C20 H20A 109.5
C15 C20 H20B 109.5
H20A C20 H20B 109.5
C15 C20 H20C 109.5
H20A C20 H20C 109.5
H20B C20 H20C 109.5
O6 C21 N2 126.1(4)
O6 C21 C10 116.4(4)
N2 C21 C10 117.4(4)
N3 C22 C26 124.4(4)
N3 C22 N2 113.0(4)
C26 C22 N2 122.5(5)
N3 C23 C24 121.6(6)
N3 C23 C27 116.7(5)
C24 C23 C27 121.8(5)
C25 C24 C23 119.3(5)
C25 C24 H24 120.4
C23 C24 H24 120.4
C24 C25 C26 119.8(6)
C24 C25 H25 120.1
C26 C25 H25 120.1
C22 C26 C25 116.7(6)
C22 C26 H26 121.7
C25 C26 H26 121.7
C23 C27 H27A 109.5
C23 C27 H27B 109.5
H27A C27 H27B 109.5
C23 C27 H27C 109.5
H27A C27 H27C 109.5
H27B C27 H27C 109.5

loop_
_geom_bond_atom_site_label_1
_geom_bond_atom_site_label_2
_geom_bond_distance
Br1 C2 1.892(4)
S1 O4 1.432(3)
S1 O5 1.432(3)
S1 N1 1.589(4)
S1 C12 1.759(4)
O1 C11 1.367(4)
O1 C10 1.470(4)
O2 C7 1.246(5)
O3 C9 1.314(5)
O3 H3O 0.8200
O6 C21 1.212(5)
N1 C13 1.504(5)
N1 H1N 0.8600
N2 C21 1.321(6)
N2 C22 1.426(5)
N2 H2N 0.8600
N3 C22 1.315(6)
N3 C23 1.345(7)
C1 C2 1.374(6)
C1 C12 1.400(5)
C1 H1 0.9300
C2 C3 1.391(6)
C3 C4 1.380(5)
C3 H3 0.9300
C4 C11 1.385(5)
C4 C5 1.506(5)
C5 C6 1.532(6)
C5 C10 1.540(5)
C5 H5 0.9800
C6 C7 1.489(6)
C6 H6A 0.9700
C6 H6B 0.9700
C7 C8 1.425(6)
C8 C9 1.346(6)
C8 H8 0.9300
C9 C10 1.509(5)
C10 C21 1.533(5)
C11 C12 1.392(5)
C13 C16 1.459(8)
C13 C17 1.533(9)
C13 C14 1.535(8)
C14 C15 1.598(9)
C14 H14A 0.9700
C14 H14B 0.9700
C15 C18 1.466(10)
C15 C19 1.498(9)
C15 C20 1.515(10)
C16 H16A 0.9600
C16 H16B 0.9600
C16 H16C 0.9600
C17 H17A 0.9600
C17 H17B 0.9600
C17 H17C 0.9600
C18 H18A 0.9600
C18 H18B 0.9600
C18 H18C 0.9600
C19 H19A 0.9600
C19 H19B 0.9600
C19 H19C 0.9600
C20 H20A 0.9600
C20 H20B 0.9600
C20 H20C 0.9600
C22 C26 1.357(7)
C23 C24 1.365(8)
C23 C27 1.494(10)
C24 C25 1.359(9)
C24 H24 0.9300
C25 C26 1.400(7)
C25 H25 0.9300
C26 H26 0.9300
C27 H27A 0.9600
C27 H27B 0.9600
C27 H27C 0.9600
